data_7237655
loop_
_publ_author_name
'Liu, Yingle'
'Zhao, Gang'
'Tang, Yongxing'
'Zhang, Jichuan'
'Hu, Lu'
'Imler, Gregory H.'
'Parrish, Damon A.'
'Shreeve, Jean'ne M.'

_publ_section_title
;
 Multipurpose [1,2,4]triazolo[4,3-b][1,2,4,5] tetrazine-based energetic
 materials
;
_journal_issue 13
_journal_name_full 'Journal of Materials Chemistry A'
_journal_page_first 7875
_journal_paper_doi 10.1039/C9TA01717H
_journal_volume 7
_journal_year 2019
_chemical_formula_moiety 'C3 H N8 O2, H4 N O'
_chemical_formula_sum 'C3 H5 N9 O3'
_chemical_formula_weight 215.16
_space_group_crystal_system monoclinic
_space_group_IT_number 9
_space_group_name_Hall 'C -2yc'
_space_group_name_H-M_alt 'C 1 c 1'
_atom_sites_solution_hydrogens mixed
_audit_creation_method SHELXL-2014/7
_audit_update_record
;
2018-12-12 deposited with the CCDC.	2019-03-08 downloaded from the CCDC.
;
_cell_angle_alpha 90
_cell_angle_beta 125.781(3)
_cell_angle_gamma 90
_cell_formula_units_Z 4
_cell_length_a 16.224(2)
_cell_length_b 5.5034(7)
_cell_length_c 10.7701(13)
_cell_measurement_reflns_used 1800
_cell_measurement_temperature 296(2)
_cell_measurement_theta_max 26.58
_cell_measurement_theta_min 3.10
_cell_volume 780.13(17)
_computing_cell_refinement 'Bruker APEX3 v2015.5-2 (Bruker, 2015)'
_computing_data_collection 'Bruker APEX3 v2015.5-2 (Bruker, 2015)'
_computing_data_reduction
;
Bruker SAINT v8.34A (Bruker, 2013), Bruker XPREP v2014/2 (Bruker, 2014)
;
_computing_molecular_graphics 'Bruker SHELXTL v2014/7 (Bruker, 2014)'
_computing_publication_material 'Bruker SHELXTL v2014/7 (Bruker, 2014)'
_computing_structure_refinement 'SHELXL-2014/7 (Sheldrick, 2014)'
_computing_structure_solution 'Bruker SHELXTL v2014/7 (Bruker, 2014)'
_diffrn_ambient_temperature 296(2)
_diffrn_measured_fraction_theta_full 0.997
_diffrn_measured_fraction_theta_max 0.969
_diffrn_measurement_device_type 'Bruker SMART APEX II CCD'
_diffrn_measurement_method '\w scans'
_diffrn_radiation_monochromator graphite
_diffrn_radiation_source 'fine focus sealed tube'
_diffrn_radiation_type MoK\a
_diffrn_radiation_wavelength 0.71073
_diffrn_reflns_av_R_equivalents 0.0184
_diffrn_reflns_av_unetI/netI 0.0275
_diffrn_reflns_Laue_measured_fraction_full 0.997
_diffrn_reflns_Laue_measured_fraction_max 0.969
_diffrn_reflns_limit_h_max 22
_diffrn_reflns_limit_h_min -22
_diffrn_reflns_limit_k_max 6
_diffrn_reflns_limit_k_min -7
_diffrn_reflns_limit_l_max 15
_diffrn_reflns_limit_l_min -15
_diffrn_reflns_number 4410
_diffrn_reflns_point_group_measured_fraction_full 0.994
_diffrn_reflns_point_group_measured_fraction_max 0.942
_diffrn_reflns_theta_full 25.242
_diffrn_reflns_theta_max 30.068
_diffrn_reflns_theta_min 3.095
_exptl_absorpt_coefficient_mu 0.160
_exptl_absorpt_correction_T_max 0.7460
_exptl_absorpt_correction_T_min 0.6857
_exptl_absorpt_correction_type multi-scan
_exptl_absorpt_process_details 'SADABS v2014/5 (Bruker, 2008)'
_exptl_crystal_colour 'clear orange'
_exptl_crystal_density_diffrn 1.832
_exptl_crystal_description block
_exptl_crystal_F_000 440
_exptl_crystal_size_max 0.121
_exptl_crystal_size_mid 0.108
_exptl_crystal_size_min 0.040
_refine_diff_density_max 0.391
_refine_diff_density_min -0.263
_refine_diff_density_rms 0.045
_refine_ls_extinction_method none
_refine_ls_goodness_of_fit_ref 1.045
_refine_ls_hydrogen_treatment mixed
_refine_ls_matrix_type full
_refine_ls_number_parameters 140
_refine_ls_number_reflns 2145
_refine_ls_number_restraints 3
_refine_ls_restrained_S_all 1.045
_refine_ls_R_factor_all 0.0441
_refine_ls_R_factor_gt 0.0366
_refine_ls_shift/su_max 0.000
_refine_ls_shift/su_mean 0.000
_refine_ls_structure_factor_coef Fsqd
_refine_ls_weighting_details 'w=1/[\s^2^(Fo^2^)+(0.0509P)^2^+0.2064P] where P=(Fo^2^+2Fc^2^)/3'
_refine_ls_weighting_scheme calc
_refine_ls_wR_factor_gt 0.0876
_refine_ls_wR_factor_ref 0.0922
_reflns_Friedel_coverage 0.941
_reflns_Friedel_fraction_full 0.990
_reflns_Friedel_fraction_max 0.915
_reflns_number_gt 1894
_reflns_number_total 2145
_reflns_threshold_expression 'I > 2\s(I)'
_cod_data_source_file c9ta01717h2.cif
_cod_data_source_block shrv746
_cod_original_cell_volume 780.15(17)
_cod_original_sg_symbol_H-M 'C c'
_cod_database_code 7237655
_shelx_shelxl_version_number 2014/7
_shelx_space_group_comment
;
The symmetry employed for this shelxl refinement is uniquely defined
by the following loop, which should always be used as a source of
symmetry information in preference to the above space-group names.
They are only intended as comments.
;
_shelx_estimated_absorpt_t_min 0.981
_shelx_estimated_absorpt_t_max 0.994

loop_
_space_group_symop_operation_xyz
'x, y, z'
'x, -y, z+1/2'
'x+1/2, y+1/2, z'
'x+1/2, -y+1/2, z+1/2'

loop_
_atom_site_label
_atom_site_type_symbol
_atom_site_fract_x
_atom_site_fract_y
_atom_site_fract_z
_atom_site_U_iso_or_equiv
_atom_site_adp_type
_atom_site_occupancy
_atom_site_site_symmetry_order
_atom_site_calc_flag
_atom_site_refinement_flags_posn
_atom_site_refinement_flags_adp
O1 O 0.40676(19) 0.2572(4) 0.2588(3) 0.0443(6) Uani 1 1 d . .
O2 O 0.29696(16) 0.5479(5) 0.1876(2) 0.0471(6) Uani 1 1 d . .
N3 N 0.3802(2) 0.4559(5) 0.2833(3) 0.0315(5) Uani 1 1 d . .
N4 N 0.45021(17) 0.5545(4) 0.4197(2) 0.0269(5) Uani 1 1 d . .
C5 C 0.42303(19) 0.7611(5) 0.4566(3) 0.0220(5) Uani 1 1 d . .
N6 N 0.33488(16) 0.8802(5) 0.3980(2) 0.0273(5) Uani 1 1 d . .
N7 N 0.35220(16) 1.0794(5) 0.4859(3) 0.0277(5) Uani 1 1 d . .
C8 C 0.45047(18) 1.0791(5) 0.5983(3) 0.0222(5) Uani 1 1 d . .
N9 N 0.50412(18) 1.2392(4) 0.7151(3) 0.0287(5) Uani 1 1 d . .
N10 N 0.60004(19) 1.1958(5) 0.8127(3) 0.0323(5) Uani 1 1 d . .
C11 C 0.6431(2) 0.9948(5) 0.7931(3) 0.0309(6) Uani 1 1 d . .
H11 H 0.7124 0.9725 0.8662 0.037 Uiso 1 1 calc R U
N12 N 0.59738(16) 0.8337(4) 0.6837(2) 0.0265(5) Uani 1 1 d . .
N13 N 0.49682(14) 0.8842(4) 0.5838(2) 0.0200(4) Uani 1 1 d . .
O14 O 0.62488(19) 0.3150(5) 0.5336(3) 0.0521(7) Uani 1 1 d D .
H14 H 0.580(3) 0.421(7) 0.504(6) 0.078 Uiso 1 1 d D U
N15 N 0.70244(17) 0.4794(4) 0.5796(3) 0.0283(5) Uani 1 1 d . .
H15A H 0.6858 0.5735 0.5009 0.042 Uiso 1 1 calc R U
H15B H 0.7594 0.3991 0.6125 0.042 Uiso 1 1 calc R U
H15C H 0.7119 0.5710 0.6551 0.042 Uiso 1 1 calc R U

loop_
_atom_site_aniso_label
_atom_site_aniso_U_11
_atom_site_aniso_U_22
_atom_site_aniso_U_33
_atom_site_aniso_U_23
_atom_site_aniso_U_13
_atom_site_aniso_U_12
O1 0.0559(14) 0.0332(13) 0.0550(14) -0.0233(11) 0.0386(12) -0.0154(11)
O2 0.0351(12) 0.0558(16) 0.0334(12) -0.0162(11) 0.0104(10) -0.0082(11)
N3 0.0399(13) 0.0277(12) 0.0367(12) -0.0120(10) 0.0281(11) -0.0147(10)
N4 0.0312(11) 0.0225(11) 0.0289(12) -0.0074(9) 0.0186(10) -0.0050(9)
C5 0.0215(10) 0.0243(12) 0.0202(10) -0.0030(9) 0.0121(9) -0.0061(9)
N6 0.0220(10) 0.0315(12) 0.0229(10) -0.0024(9) 0.0101(8) -0.0028(9)
N7 0.0226(11) 0.0312(12) 0.0263(11) -0.0014(9) 0.0126(9) 0.0021(9)
C8 0.0223(12) 0.0224(13) 0.0213(11) -0.0004(9) 0.0124(10) 0.0029(9)
N9 0.0325(12) 0.0266(12) 0.0275(11) -0.0047(9) 0.0178(10) 0.0022(9)
N10 0.0304(12) 0.0328(13) 0.0274(11) -0.0100(10) 0.0133(10) -0.0010(10)
C11 0.0230(12) 0.0330(15) 0.0282(13) -0.0061(11) 0.0103(11) 0.0019(10)
N12 0.0188(9) 0.0290(11) 0.0269(10) -0.0039(9) 0.0107(8) -0.0002(9)
N13 0.0198(10) 0.0192(10) 0.0198(10) -0.0019(8) 0.0108(8) -0.0002(7)
O14 0.0383(13) 0.0391(14) 0.0715(17) 0.0037(13) 0.0279(13) 0.0036(11)
N15 0.0257(11) 0.0291(12) 0.0233(10) 0.0040(9) 0.0106(9) 0.0046(9)

loop_
_atom_type_symbol
_atom_type_description
_atom_type_scat_dispersion_real
_atom_type_scat_dispersion_imag
_atom_type_scat_source
C C 0.0033 0.0016 'International Tables Vol C Tables 4.2.6.8 and 6.1.1.4'
H H 0.0000 0.0000 'International Tables Vol C Tables 4.2.6.8 and 6.1.1.4'
N N 0.0061 0.0033 'International Tables Vol C Tables 4.2.6.8 and 6.1.1.4'
O O 0.0106 0.0060 'International Tables Vol C Tables 4.2.6.8 and 6.1.1.4'

loop_
_geom_angle_atom_site_label_1
_geom_angle_atom_site_label_2
_geom_angle_atom_site_label_3
_geom_angle
O2 N3 O1 121.6(3)
O2 N3 N4 124.3(2)
O1 N3 N4 114.1(3)
N3 N4 C5 116.6(2)
N6 C5 N4 134.9(2)
N6 C5 N13 107.3(2)
N4 C5 N13 117.8(2)
C5 N6 N7 109.5(2)
C8 N7 N6 106.4(2)
N7 C8 N9 128.7(2)
N7 C8 N13 110.2(2)
N9 C8 N13 121.2(2)
N10 N9 C8 116.7(2)
N9 N10 C11 119.8(2)
N12 C11 N10 127.4(3)
N12 C11 H11 116.3
N10 C11 H11 116.3
C11 N12 N13 111.2(2)
N12 N13 C5 129.6(2)
N12 N13 C8 123.7(2)
C5 N13 C8 106.62(19)
N15 O14 H14 95(4)
O14 N15 H15A 109.5
O14 N15 H15B 109.5
H15A N15 H15B 109.5
O14 N15 H15C 109.5
H15A N15 H15C 109.5
H15B N15 H15C 109.5

loop_
_geom_bond_atom_site_label_1
_geom_bond_atom_site_label_2
_geom_bond_distance
O1 N3 1.258(3)
O2 N3 1.231(4)
N3 N4 1.338(3)
N4 C5 1.360(3)
C5 N6 1.348(4)
C5 N13 1.360(3)
N6 N7 1.367(3)
N7 C8 1.323(3)
C8 N9 1.355(3)
C8 N13 1.370(3)
N9 N10 1.293(3)
N10 C11 1.389(4)
C11 N12 1.305(4)
C11 H11 0.9300
N12 N13 1.358(3)
O14 N15 1.385(4)
O14 H14 0.841(14)
N15 H15A 0.8900
N15 H15B 0.8900
N15 H15C 0.8900

loop_
_geom_hbond_atom_site_label_D
_geom_hbond_atom_site_label_H
_geom_hbond_atom_site_label_A
_geom_hbond_distance_DH
_geom_hbond_distance_HA
_geom_hbond_distance_DA
_geom_hbond_angle_DHA
_geom_hbond_site_symmetry_A
C11 H11 N6 0.93 2.65 3.333(4) 130.5 4_565
O14 H14 N3 0.841(14) 2.68(4) 3.333(4) 136(5) .
O14 H14 N4 0.841(14) 1.88(2) 2.685(3) 159(5) .
N15 H15A N10 0.89 2.09 2.939(3) 159.6 2_574
N15 H15B O1 0.89 2.13 2.988(3) 161.9 4
N15 H15B O2 0.89 2.55 3.168(3) 127.2 4
N15 H15B N3 0.89 2.61 3.387(3) 145.9 4
N15 H15C O2 0.89 2.42 2.896(4) 113.8 4_565
N15 H15C N6 0.89 2.19 2.890(3) 135.3 4_565
N15 H15C N12 0.89 2.51 3.194(3) 133.9 .

loop_
_geom_torsion_atom_site_label_1
_geom_torsion_atom_site_label_2
_geom_torsion_atom_site_label_3
_geom_torsion_atom_site_label_4
_geom_torsion
O2 N3 N4 C5 4.8(4)
O1 N3 N4 C5 -175.8(2)
N3 N4 C5 N6 11.8(4)
N3 N4 C5 N13 -170.7(2)
N4 C5 N6 N7 178.2(3)
N13 C5 N6 N7 0.6(3)
C5 N6 N7 C8 -0.6(3)
N6 N7 C8 N9 -179.7(3)
N6 N7 C8 N13 0.3(3)
N7 C8 N9 N10 178.8(3)
N13 C8 N9 N10 -1.3(4)
C8 N9 N10 C11 0.9(4)
N9 N10 C11 N12 -0.4(5)
N10 C11 N12 N13 0.1(4)
C11 N12 N13 C5 -179.1(3)
C11 N12 N13 C8 -0.5(3)
N6 C5 N13 N12 178.5(2)
N4 C5 N13 N12 0.4(4)
N6 C5 N13 C8 -0.4(3)
N4 C5 N13 C8 -178.5(2)
N7 C8 N13 N12 -178.9(2)
N9 C8 N13 N12 1.1(4)
N7 C8 N13 C5 0.0(3)
N9 C8 N13 C5 -180.0(2)
